data_1515947
loop_
_publ_author_name
'Trost, Barry M.'
'Ehmke, Veronika'

_publ_section_title
;
 An approach for rapid increase in molecular complexity: atom economic
 routes to fused polycyclic ring systems.
;
_journal_issue 10
_journal_name_full 'Organic letters'
_journal_page_first 2708
_journal_page_last 2711
_journal_paper_doi 10.1021/ol5009872
_journal_volume 16
_journal_year 2014
_chemical_absolute_configuration rmad
_chemical_formula_moiety 'C28 H37 N O5 Si'
_chemical_formula_sum 'C28 H37 N O5 Si'
_chemical_formula_weight 495.67
_chemical_name_systematic
;

 ?

;
_space_group_crystal_system orthorhombic
_space_group_IT_number 18
_space_group_name_Hall 'P 2 2ab'
_space_group_name_H-M_alt 'P 21 21 2'
_symmetry_space_group_name_Hall 'P 2 2ab'
_symmetry_space_group_name_H-M 'P 21 21 2'
_atom_sites_solution_hydrogens geom
_atom_sites_solution_primary vecmap
_atom_sites_solution_secondary difmap
_audit_creation_method SHELXL-2012
_cell_angle_alpha 90
_cell_angle_beta 90
_cell_angle_gamma 90
_cell_formula_units_Z 8
_cell_length_a 15.3680(3)
_cell_length_b 55.5740(13)
_cell_length_c 6.2795(2)
_cell_measurement_reflns_used 9995
_cell_measurement_temperature 120(2)
_cell_measurement_theta_max 70.35
_cell_measurement_theta_min 3.18
_cell_volume 5363.1(2)
_computing_cell_refinement 'Bruker SAINT v8.27B'
_computing_data_collection 'Bruker APEX-II v2013-2.0'
_computing_data_reduction 'Bruker SAINT v8.27B'
_computing_structure_refinement 'SHELXL-2012 (Sheldrick, 2012)'
_computing_structure_solution 'SHELXT-2012/2 (Sheldrick, 2012)'
_diffrn_ambient_temperature 120(2)
_diffrn_detector_area_resol_mean 8.33
_diffrn_measured_fraction_theta_full 0.999
_diffrn_measured_fraction_theta_max 0.997
_diffrn_measurement_device_type 'Bruker APEX-II'
_diffrn_measurement_method 'combination of \w and \f-scans '
_diffrn_radiation_type CuK\a
_diffrn_radiation_wavelength 1.54184
_diffrn_reflns_av_R_equivalents 0.0946
_diffrn_reflns_av_unetI/netI 0.0498
_diffrn_reflns_Laue_measured_fraction_full 0.999
_diffrn_reflns_Laue_measured_fraction_max 0.997
_diffrn_reflns_limit_h_max 18
_diffrn_reflns_limit_h_min -17
_diffrn_reflns_limit_k_max 68
_diffrn_reflns_limit_k_min -68
_diffrn_reflns_limit_l_max 7
_diffrn_reflns_limit_l_min -7
_diffrn_reflns_number 75015
_diffrn_reflns_point_group_measured_fraction_full 1.000
_diffrn_reflns_point_group_measured_fraction_max 0.995
_diffrn_reflns_theta_full 67.679
_diffrn_reflns_theta_max 71.523
_diffrn_reflns_theta_min 2.983
_diffrn_source 'Incoatec micro-focus'
_exptl_absorpt_coefficient_mu 1.075
_exptl_absorpt_correction_T_max 0.9365
_exptl_absorpt_correction_T_min 0.8470
_exptl_absorpt_correction_type numerical
_exptl_absorpt_process_details 'SADABS (Sheldrick, 2008)'
_exptl_crystal_colour colorless
_exptl_crystal_density_diffrn 1.228
_exptl_crystal_description block
_exptl_crystal_F_000 2128
_exptl_crystal_size_max 0.141
_exptl_crystal_size_mid 0.140
_exptl_crystal_size_min 0.102
_refine_diff_density_max 1.193
_refine_diff_density_min -0.481
_refine_diff_density_rms 0.059
_refine_ls_abs_structure_details
;

 Flack x determined using 3170 quotients [(I+)-(I-)]/[(I+)+(I-)]

 (Parsons and Flack (2004), Acta Cryst. A60, s61).

;
_refine_ls_abs_structure_Flack 0.017(14)
_refine_ls_extinction_method none
_refine_ls_goodness_of_fit_ref 1.025
_refine_ls_hydrogen_treatment constr
_refine_ls_matrix_type full
_refine_ls_number_parameters 636
_refine_ls_number_reflns 10408
_refine_ls_number_restraints 20
_refine_ls_restrained_S_all 1.041
_refine_ls_R_factor_all 0.0829
_refine_ls_R_factor_gt 0.0669
_refine_ls_shift/su_max 0.000
_refine_ls_shift/su_mean 0.000
_refine_ls_structure_factor_coef Fsqd
_refine_ls_weighting_details
;

 w=1/[\s^2^(Fo^2^)+(0.0817P)^2^+5.3800P]

 where P=(Fo^2^+2Fc^2^)/3

;
_refine_ls_weighting_scheme calc
_refine_ls_wR_factor_gt 0.1644
_refine_ls_wR_factor_ref 0.1765
_reflns_Friedel_coverage 0.746
_reflns_Friedel_fraction_full 1.000
_reflns_Friedel_fraction_max 0.992
_reflns_number_gt 8635
_reflns_number_total 10408
_reflns_threshold_expression 'I > 2\s(I)'
_cod_data_source_file ol5009872_si_002.cif
_cod_data_source_block su1302
_cod_depositor_comments
;
          Adding full bibliography for 1515947.cif.

2019-08-17
Z value and formula fixed to values more according to usual
chemical conventions.                 miguel
;
_cod_original_formula_sum 'C56 H74 N2 O10 Si2'
_cod_original_formula_weight 991.35
_cod_original_formula_moiety '2(C28 H37 N O5 Si)'
_cod_original_formula_units_Z 4
_cod_database_code 1515947
_shelx_space_group_comment
;

The symmetry employed for this shelxl refinement is uniquely defined

by the following loop, which should always be used as a source of

symmetry information in preference to the above space-group names.

They are only intended as comments.

;
_shelx_estimated_absorpt_t_min 0.863
_shelx_estimated_absorpt_t_max 0.898
_diffrn_source_monochromator 'MONTEL Multi-layer'
_shelxl_version_number 2012-9

loop_
_space_group_symop_operation_xyz
'x, y, z'
'-x, -y, z'
'-x+1/2, y+1/2, -z'
'x+1/2, -y+1/2, -z'

loop_
_atom_site_label
_atom_site_type_symbol
_atom_site_fract_x
_atom_site_fract_y
_atom_site_fract_z
_atom_site_U_iso_or_equiv
_atom_site_adp_type
_atom_site_occupancy
_atom_site_site_symmetry_order
_atom_site_calc_flag
_atom_site_refinement_flags_posn
_atom_site_refinement_flags_adp
_atom_site_refinement_flags_occupancy
_atom_site_disorder_assembly
_atom_site_disorder_group
Si1 Si 0.66840(9) 0.16837(2) 0.3710(3) 0.0361(3) Uani 1 1 d . . . . .
O1 O 0.3615(2) 0.20996(6) 0.6323(6) 0.0377(8) Uani 1 1 d . . . . .
O2 O 0.3416(3) 0.24956(6) 0.6028(6) 0.0546(11) Uani 1 1 d . . . . .
O3 O 0.3591(3) 0.17020(6) 0.5832(6) 0.0445(9) Uani 1 1 d . . . . .
O4 O 0.5773(2) 0.18112(6) 0.2909(7) 0.0446(9) Uani 1 1 d . . . . .
O5 O 0.6631(2) 0.29816(6) 0.4079(6) 0.0407(9) Uani 1 1 d . . . . .
C1 C 0.3380(3) 0.23045(9) 0.5185(8) 0.0359(11) Uani 1 1 d . . . . .
C2 C 0.3103(3) 0.22370(8) 0.2963(8) 0.0294(10) Uani 1 1 d . . . . .
H2 H 0.2462 0.2262 0.2820 0.035 Uiso 1 1 calc R U . . .
C3 C 0.3300(3) 0.19677(8) 0.2814(8) 0.0317(10) Uani 1 1 d . . . . .
H3 H 0.2774 0.1879 0.2299 0.038 Uiso 1 1 calc R U . . .
C4 C 0.3500(3) 0.18976(9) 0.5066(9) 0.0351(11) Uani 1 1 d . . . . .
C5 C 0.4090(3) 0.19127(8) 0.1352(9) 0.0332(10) Uani 1 1 d . . . . .
H5A H 0.4340 0.1755 0.1743 0.040 Uiso 1 1 calc R U . . .
H5B H 0.3892 0.1903 -0.0146 0.040 Uiso 1 1 calc R U . . .
C6 C 0.4786(3) 0.21044(9) 0.1546(8) 0.0319(10) Uani 1 1 d . . . . .
C7 C 0.4555(3) 0.23361(8) 0.1483(8) 0.0279(9) Uani 1 1 d . . . . .
C8 C 0.3579(3) 0.23859(8) 0.1231(8) 0.0282(9) Uani 1 1 d . . . . .
H8 H 0.3400 0.2319 -0.0180 0.034 Uiso 1 1 calc R U . . .
C9 C 0.3294(3) 0.26511(8) 0.1271(9) 0.0320(10) Uani 1 1 d . . . . .
H9A H 0.2773 0.2670 0.0360 0.038 Uiso 1 1 calc R U . . .
H9B H 0.3127 0.2695 0.2744 0.038 Uiso 1 1 calc R U . . .
C10 C 0.3998(3) 0.28237(8) 0.0504(9) 0.0316(10) Uani 1 1 d . . . . .
H10A H 0.3786 0.2992 0.0593 0.038 Uiso 1 1 calc R U . . .
H10B H 0.4147 0.2789 -0.0999 0.038 Uiso 1 1 calc R U . . .
C11 C 0.4801(3) 0.27922(8) 0.1907(8) 0.0298(10) Uani 1 1 d . . . . .
H11 H 0.4643 0.2814 0.3440 0.036 Uiso 1 1 calc R U . . .
C12 C 0.5201(3) 0.25395(8) 0.1544(8) 0.0291(10) Uani 1 1 d . . . . .
H12 H 0.5617 0.2507 0.2734 0.035 Uiso 1 1 calc R U . . .
C13 C 0.5732(3) 0.25825(8) -0.0470(8) 0.0318(10) Uani 1 1 d . . . . .
C14 C 0.6182(3) 0.28214(8) -0.0124(8) 0.0339(11) Uani 1 1 d . . . . .
H14A H 0.6285 0.2904 -0.1500 0.041 Uiso 1 1 calc R U . . .
H14B H 0.6747 0.2798 0.0603 0.041 Uiso 1 1 calc R U . . .
C15 C 0.5555(3) 0.29690(8) 0.1280(8) 0.0306(10) Uani 1 1 d . . . . .
H15 H 0.5312 0.3106 0.0436 0.037 Uiso 1 1 calc R U . . .
C16 C 0.5979(3) 0.30637(8) 0.3273(9) 0.0333(11) Uani 1 1 d . . . . .
N1 N 0.5538(3) 0.32527(7) 0.4314(7) 0.0343(9) Uani 1 1 d . . . . .
C17 C 0.4773(3) 0.33696(9) 0.3683(10) 0.0401(12) Uani 1 1 d . . . . .
H17 H 0.4461 0.3342 0.2400 0.048 Uiso 1 1 calc R U . . .
C18 C 0.4559(4) 0.35283(10) 0.5223(10) 0.0471(14) Uani 1 1 d . . . . .
H18 H 0.4070 0.3633 0.5219 0.057 Uiso 1 1 calc R U . . .
C19 C 0.5198(4) 0.35103(10) 0.6854(10) 0.0480(14) Uani 1 1 d . . . . .
H19 H 0.5211 0.3601 0.8135 0.058 Uiso 1 1 calc R U . . .
C20 C 0.5779(4) 0.33425(9) 0.6270(9) 0.0413(12) Uani 1 1 d . . . . .
H20 H 0.6274 0.3294 0.7070 0.050 Uiso 1 1 calc R U . . .
C21 C 0.5714(3) 0.20185(9) 0.1625(9) 0.0378(12) Uani 1 1 d . . . . .
H21A H 0.5918 0.1981 0.0167 0.045 Uiso 1 1 calc R U . . .
H21B H 0.6090 0.2147 0.2215 0.045 Uiso 1 1 calc R U . . .
C22 C 0.7260(4) 0.18851(11) 0.5554(11) 0.0525(15) Uani 1 1 d . . . . .
H22A H 0.7483 0.2024 0.4770 0.079 Uiso 1 1 calc R U . . .
H22B H 0.7746 0.1798 0.6213 0.079 Uiso 1 1 calc R U . . .
H22C H 0.6857 0.1940 0.6664 0.079 Uiso 1 1 calc R U . . .
C23 C 0.7431(4) 0.16292(12) 0.1409(11) 0.0538(15) Uani 1 1 d . . . . .
H23A H 0.7199 0.1499 0.0525 0.081 Uiso 1 1 calc R U . . .
H23B H 0.8008 0.1584 0.1941 0.081 Uiso 1 1 calc R U . . .
H23C H 0.7478 0.1776 0.0555 0.081 Uiso 1 1 calc R U . . .
C24 C 0.6319(3) 0.13944(10) 0.4898(10) 0.0532(17) Uani 1 1 d D . . . .
C25 C 0.7105(4) 0.12474(10) 0.5675(13) 0.0605(19) Uani 1 1 d D . . . .
H25A H 0.7478 0.1207 0.4460 0.091 Uiso 1 1 calc R U . . .
H25B H 0.6901 0.1099 0.6352 0.091 Uiso 1 1 calc R U . . .
H25C H 0.7438 0.1342 0.6708 0.091 Uiso 1 1 calc R U . . .
C26A C 0.5633(9) 0.1259(2) 0.366(2) 0.056(3) Uiso 0.5 1 d D . P A 1
H26A H 0.5885 0.1200 0.2325 0.085 Uiso 0.5 1 calc R U P A 1
H26B H 0.5147 0.1368 0.3335 0.085 Uiso 0.5 1 calc R U P A 1
H26C H 0.5422 0.1124 0.4506 0.085 Uiso 0.5 1 calc R U P A 1
C27A C 0.5761(9) 0.1474(3) 0.6902(19) 0.048(3) Uiso 0.5 1 d D . P A 1
H27A H 0.5246 0.1562 0.6423 0.073 Uiso 0.5 1 calc R U P A 1
H27B H 0.6114 0.1577 0.7824 0.073 Uiso 0.5 1 calc R U P A 1
H27C H 0.5579 0.1330 0.7697 0.073 Uiso 0.5 1 calc R U P A 1
C26B C 0.5928(8) 0.1239(2) 0.3026(18) 0.043(3) Uiso 0.5 1 d D . P A 2
H26D H 0.5843 0.1073 0.3515 0.064 Uiso 0.5 1 calc R U P A 2
H26E H 0.6331 0.1240 0.1817 0.064 Uiso 0.5 1 calc R U P A 2
H26F H 0.5368 0.1307 0.2586 0.064 Uiso 0.5 1 calc R U P A 2
C27B C 0.5651(12) 0.1396(4) 0.666(3) 0.080(6) Uiso 0.5 1 d D . P A 2
H27D H 0.5729 0.1253 0.7555 0.120 Uiso 0.5 1 calc R U P A 2
H27E H 0.5066 0.1394 0.6038 0.120 Uiso 0.5 1 calc R U P A 2
H27F H 0.5723 0.1541 0.7526 0.120 Uiso 0.5 1 calc R U P A 2
C28 C 0.5748(3) 0.24518(9) -0.2212(9) 0.0369(11) Uani 1 1 d . . . . .
H28A H 0.6066 0.2506 -0.3419 0.044 Uiso 1 1 calc R U . . .
H28B H 0.5441 0.2304 -0.2266 0.044 Uiso 1 1 calc R U . . .
Si2 Si -0.05522(10) 0.07666(3) 1.0515(3) 0.0481(4) Uani 1 1 d . . . . .
O6 O 0.3166(2) 0.13311(7) 0.9832(7) 0.0465(9) Uani 1 1 d . . . . .
O7 O 0.4162(3) 0.10518(7) 0.9015(8) 0.0548(11) Uani 1 1 d . . . . .
O8 O 0.2017(3) 0.15809(7) 0.9787(8) 0.0555(11) Uani 1 1 d . . . . .
O9 O 0.0337(2) 0.07454(8) 0.9077(7) 0.0556(11) Uani 1 1 d . . . . .
O10 O 0.3790(4) 0.01097(9) 0.9971(11) 0.0782(16) Uani 1 1 d . . . . .
C29 C 0.3547(3) 0.11621(9) 0.8446(10) 0.0427(13) Uani 1 1 d . . . . .
C30 C 0.3056(3) 0.11629(9) 0.6345(10) 0.0395(12) Uani 1 1 d . . . . .
H30 H 0.3378 0.1265 0.5301 0.047 Uiso 1 1 calc R U . . .
C31 C 0.2203(4) 0.12890(9) 0.6949(10) 0.0455(14) Uani 1 1 d . . . . .
H31 H 0.2026 0.1404 0.5806 0.055 Uiso 1 1 calc R U . . .
C32 C 0.2414(4) 0.14214(9) 0.8953(10) 0.0433(13) Uani 1 1 d . . . . .
C33 C 0.1469(4) 0.11071(9) 0.7383(12) 0.0508(16) Uani 1 1 d . . . . .
H33A H 0.1094 0.1172 0.8530 0.061 Uiso 1 1 calc R U . . .
H33B H 0.1108 0.1093 0.6085 0.061 Uiso 1 1 calc R U . . .
C34 C 0.1772(3) 0.08555(9) 0.8029(10) 0.0410(12) Uani 1 1 d . . . . .
C35 C 0.2447(3) 0.07556(9) 0.6977(9) 0.0398(12) Uani 1 1 d . . . . .
C36 C 0.2930(4) 0.09117(9) 0.5389(10) 0.0418(12) Uani 1 1 d . . . . .
H36 H 0.2542 0.0931 0.4121 0.050 Uiso 1 1 calc R U . . .
C37 C 0.3806(4) 0.08147(10) 0.4569(12) 0.0520(15) Uani 1 1 d . . . . .
H37A H 0.3951 0.0894 0.3204 0.062 Uiso 1 1 calc R U . . .
H37B H 0.4269 0.0855 0.5606 0.062 Uiso 1 1 calc R U . . .
C38 C 0.3781(4) 0.05436(10) 0.4238(12) 0.0554(17) Uani 1 1 d . . . . .
H38A H 0.3313 0.0501 0.3222 0.066 Uiso 1 1 calc R U . . .
H38B H 0.4343 0.0487 0.3647 0.066 Uiso 1 1 calc R U . . .
C39 C 0.3614(4) 0.04259(9) 0.6371(13) 0.0514(16) Uani 1 1 d . . . . .
H39 H 0.4071 0.0475 0.7417 0.062 Uiso 1 1 calc R U . . .
C40 C 0.2705(3) 0.04899(9) 0.7235(10) 0.0407(13) Uani 1 1 d . . . . .
H40 H 0.2684 0.0448 0.8783 0.049 Uiso 1 1 calc R U . . .
C41 C 0.2108(4) 0.03163(10) 0.6023(12) 0.0514(16) Uani 1 1 d . . . . .
C42 C 0.2642(4) 0.01014(10) 0.5318(15) 0.067(2) Uani 1 1 d . . . . .
H42A H 0.2644 0.0088 0.3746 0.081 Uiso 1 1 calc R U . . .
H42B H 0.2403 -0.0049 0.5925 0.081 Uiso 1 1 calc R U . . .
C43 C 0.3584(4) 0.01482(10) 0.6172(14) 0.0599(19) Uani 1 1 d . . . . .
H43A H 0.4015 0.0095 0.5074 0.072 Uiso 1 1 calc R U . . .
C44 C 0.3775(4) 0.00208(11) 0.8252(16) 0.063(2) Uani 1 1 d . . . . .
N2A N 0.3971(6) -0.02250(16) 0.8435(17) 0.034(2) Uiso 0.5 1 d . . P B 1
C45A C 0.3874(7) -0.0378(2) 0.659(2) 0.035(2) Uiso 0.5 1 d . . P B 1
H45A H 0.3699 -0.0330 0.5205 0.041 Uiso 0.5 1 calc R U P B 1
C46A C 0.4089(7) -0.06086(17) 0.725(2) 0.0270(19) Uiso 0.5 1 d . . P B 1
H46A H 0.4084 -0.0750 0.6393 0.032 Uiso 0.5 1 calc R U P B 1
C47A C 0.4326(8) -0.0594(2) 0.953(2) 0.046(3) Uiso 0.5 1 d . . P B 1
H47A H 0.4503 -0.0724 1.0415 0.056 Uiso 0.5 1 calc R U P B 1
C48A C 0.4244(8) -0.0364(2) 1.012(2) 0.041(3) Uiso 0.5 1 d . . P B 1
H48A H 0.4359 -0.0305 1.1511 0.049 Uiso 0.5 1 calc R U P B 1
N2B N 0.3917(8) -0.0236(2) 0.748(2) 0.057(3) Uiso 0.5 1 d . . P B 2
C45B C 0.3824(11) -0.0361(3) 0.563(3) 0.065(4) Uiso 0.5 1 d . . P B 2
H45B H 0.3671 -0.0299 0.4272 0.078 Uiso 0.5 1 calc R U P B 2
C46B C 0.3999(9) -0.0599(3) 0.614(3) 0.061(4) Uiso 0.5 1 d . . P B 2
H46B H 0.3981 -0.0731 0.5181 0.073 Uiso 0.5 1 calc R U P B 2
C47B C 0.4210(8) -0.0612(2) 0.836(3) 0.043(3) Uiso 0.5 1 d . . P B 2
H47B H 0.4360 -0.0754 0.9131 0.051 Uiso 0.5 1 calc R U P B 2
C48B C 0.4158(10) -0.0390(3) 0.917(3) 0.057(4) Uiso 0.5 1 d . . P B 2
H48B H 0.4263 -0.0344 1.0600 0.068 Uiso 0.5 1 calc R U P B 2
C49 C 0.1235(3) 0.07358(11) 0.9689(11) 0.0499(14) Uani 1 1 d . . . . .
H49A H 0.1419 0.0566 0.9851 0.060 Uiso 1 1 calc R U . . .
H49B H 0.1315 0.0818 1.1073 0.060 Uiso 1 1 calc R U . . .
C50 C -0.0283(5) 0.08324(12) 1.3352(12) 0.0677(19) Uani 1 1 d . . . . .
H50A H 0.0039 0.0697 1.3960 0.102 Uiso 1 1 calc R U . . .
H50B H -0.0822 0.0857 1.4158 0.102 Uiso 1 1 calc R U . . .
H50C H 0.0074 0.0978 1.3429 0.102 Uiso 1 1 calc R U . . .
C51 C -0.1223(5) 0.10115(14) 0.9371(13) 0.072(2) Uani 1 1 d . . . . .
H51A H -0.0874 0.1159 0.9270 0.108 Uiso 1 1 calc R U . . .
H51B H -0.1727 0.1041 1.0292 0.108 Uiso 1 1 calc R U . . .
H51C H -0.1423 0.0965 0.7949 0.108 Uiso 1 1 calc R U . . .
C52 C -0.1158(4) 0.04730(14) 1.0336(12) 0.076(2) Uani 1 1 d D . . . .
C53 C -0.0576(7) 0.02756(12) 1.139(2) 0.124(4) Uani 1 1 d D . . . .
H53A H 0.0005 0.0279 1.0742 0.186 Uiso 1 1 calc R U . . .
H53B H -0.0839 0.0117 1.1157 0.186 Uiso 1 1 calc R U . . .
H53C H -0.0528 0.0307 1.2918 0.186 Uiso 1 1 calc R U . . .
C54A C -0.1157(16) 0.0379(4) 0.798(2) 0.100(7) Uiso 0.5 1 d D . P C 1
H54A H -0.0556 0.0354 0.7514 0.150 Uiso 0.5 1 calc R U P C 1
H54B H -0.1438 0.0498 0.7061 0.150 Uiso 0.5 1 calc R U P C 1
H54C H -0.1477 0.0227 0.7908 0.150 Uiso 0.5 1 calc R U P C 1
C55A C -0.1984(13) 0.0556(5) 1.168(4) 0.115(9) Uiso 0.5 1 d D . P C 1
H55A H -0.2255 0.0415 1.2344 0.173 Uiso 0.5 1 calc R U P C 1
H55B H -0.2404 0.0635 1.0735 0.173 Uiso 0.5 1 calc R U P C 1
H55C H -0.1800 0.0669 1.2789 0.173 Uiso 0.5 1 calc R U P C 1
C54B C -0.1540(14) 0.0464(4) 0.804(2) 0.088(5) Uiso 0.5 1 d D . P C 2
H54D H -0.2032 0.0352 0.8002 0.132 Uiso 0.5 1 calc R U P C 2
H54E H -0.1090 0.0410 0.7045 0.132 Uiso 0.5 1 calc R U P C 2
H54F H -0.1740 0.0625 0.7627 0.132 Uiso 0.5 1 calc R U P C 2
C55B C -0.2046(8) 0.0464(3) 1.144(3) 0.066(4) Uiso 0.5 1 d D . P C 2
H55D H -0.2441 0.0579 1.0759 0.099 Uiso 0.5 1 calc R U P C 2
H55E H -0.1977 0.0506 1.2947 0.099 Uiso 0.5 1 calc R U P C 2
H55F H -0.2288 0.0302 1.1322 0.099 Uiso 0.5 1 calc R U P C 2
C56 C 0.1273(4) 0.03393(13) 0.5654(15) 0.072(2) Uani 1 1 d . . . . .
H56A H 0.0969 0.0217 0.4905 0.087 Uiso 1 1 calc R U . . .
H56B H 0.0972 0.0478 0.6135 0.087 Uiso 1 1 calc R U . . .

loop_
_atom_site_aniso_label
_atom_site_aniso_U_11
_atom_site_aniso_U_22
_atom_site_aniso_U_33
_atom_site_aniso_U_23
_atom_site_aniso_U_13
_atom_site_aniso_U_12
Si1 0.0288(6) 0.0271(6) 0.0525(8) 0.0060(6) -0.0060(7) -0.0007(5)
O1 0.0447(19) 0.0289(16) 0.0396(18) 0.0034(15) -0.0061(17) -0.0029(15)
O2 0.093(3) 0.0307(19) 0.040(2) -0.0022(16) -0.010(2) -0.002(2)
O3 0.055(2) 0.0276(18) 0.051(2) 0.0079(16) 0.0049(19) -0.0016(16)
O4 0.0305(18) 0.0362(19) 0.067(3) 0.0200(18) -0.0039(18) -0.0012(15)
O5 0.0322(17) 0.0372(18) 0.053(2) 0.0030(16) -0.0092(18) 0.0014(15)
C1 0.038(3) 0.031(3) 0.038(3) 0.004(2) 0.001(2) -0.004(2)
C2 0.020(2) 0.029(2) 0.039(3) -0.002(2) -0.0004(19) -0.0043(17)
C3 0.024(2) 0.027(2) 0.044(3) -0.0003(19) -0.002(2) -0.0054(19)
C4 0.027(2) 0.032(3) 0.047(3) 0.000(2) 0.006(2) -0.0024(19)
C5 0.031(2) 0.027(2) 0.041(3) 0.001(2) 0.000(2) -0.0013(19)
C6 0.026(2) 0.034(2) 0.036(3) 0.003(2) 0.003(2) 0.0001(19)
C7 0.023(2) 0.031(2) 0.031(2) 0.0048(19) 0.0014(19) 0.0006(18)
C8 0.021(2) 0.028(2) 0.036(2) 0.0040(19) -0.002(2) -0.0004(17)
C9 0.021(2) 0.028(2) 0.047(3) 0.004(2) -0.002(2) 0.0042(18)
C10 0.026(2) 0.026(2) 0.043(3) 0.001(2) 0.000(2) 0.0024(18)
C11 0.024(2) 0.026(2) 0.039(3) 0.0037(19) 0.001(2) 0.0002(18)
C12 0.021(2) 0.027(2) 0.039(3) 0.0031(19) -0.005(2) 0.0031(17)
C13 0.021(2) 0.031(2) 0.044(3) 0.006(2) 0.001(2) 0.0058(18)
C14 0.027(2) 0.034(3) 0.040(3) 0.005(2) 0.005(2) -0.0011(19)
C15 0.027(2) 0.027(2) 0.038(2) 0.008(2) 0.000(2) -0.0013(18)
C16 0.027(2) 0.025(2) 0.047(3) 0.009(2) 0.003(2) -0.0035(19)
N1 0.0278(19) 0.029(2) 0.046(3) 0.0051(17) -0.0004(19) -0.0046(16)
C17 0.027(2) 0.035(3) 0.059(3) 0.002(2) -0.001(3) 0.000(2)
C18 0.038(3) 0.038(3) 0.065(4) -0.001(3) 0.008(3) 0.001(2)
C19 0.058(4) 0.034(3) 0.052(4) 0.001(2) 0.008(3) -0.004(3)
C20 0.045(3) 0.034(3) 0.045(3) 0.007(2) 0.003(3) -0.007(2)
C21 0.029(2) 0.031(2) 0.053(3) 0.010(2) 0.001(2) 0.008(2)
C22 0.049(3) 0.053(4) 0.056(4) -0.012(3) -0.008(3) -0.007(3)
C23 0.047(3) 0.061(4) 0.053(3) -0.003(3) -0.005(3) 0.007(3)
C24 0.036(3) 0.041(3) 0.082(5) 0.028(3) -0.017(3) -0.014(2)
C25 0.053(4) 0.036(3) 0.092(5) 0.021(3) -0.022(4) -0.004(3)
C28 0.030(2) 0.036(3) 0.045(3) 0.005(2) 0.004(2) -0.001(2)
Si2 0.0366(8) 0.0467(9) 0.0611(10) 0.0051(8) 0.0005(8) 0.0008(7)
O6 0.044(2) 0.041(2) 0.054(2) -0.0027(18) -0.0026(19) -0.0097(17)
O7 0.042(2) 0.042(2) 0.080(3) 0.009(2) -0.013(2) -0.0009(18)
O8 0.045(2) 0.045(2) 0.076(3) -0.017(2) 0.013(2) -0.0032(18)
O9 0.0270(18) 0.074(3) 0.066(3) -0.017(2) 0.0000(19) -0.0054(18)
O10 0.069(3) 0.050(3) 0.115(5) 0.005(3) 0.002(3) 0.013(2)
C29 0.039(3) 0.029(2) 0.060(3) 0.009(2) 0.000(3) -0.008(2)
C30 0.042(3) 0.026(2) 0.051(3) 0.002(2) -0.003(3) 0.001(2)
C31 0.044(3) 0.029(3) 0.064(4) -0.003(2) -0.008(3) 0.008(2)
C32 0.039(3) 0.036(3) 0.055(3) -0.001(2) 0.002(3) -0.008(2)
C33 0.033(3) 0.031(3) 0.089(5) -0.011(3) -0.012(3) 0.007(2)
C34 0.029(2) 0.031(2) 0.063(3) -0.006(2) -0.008(3) -0.001(2)
C35 0.033(3) 0.031(3) 0.055(3) -0.003(2) -0.005(2) 0.001(2)
C36 0.042(3) 0.026(2) 0.057(3) -0.002(2) 0.003(3) 0.000(2)
C37 0.048(3) 0.036(3) 0.072(4) -0.002(3) 0.015(3) -0.002(2)
C38 0.047(3) 0.041(3) 0.078(5) -0.014(3) 0.020(3) -0.001(3)
C39 0.034(3) 0.026(3) 0.094(5) -0.010(3) 0.005(3) 0.001(2)
C40 0.028(2) 0.029(3) 0.065(4) 0.003(2) -0.002(3) -0.003(2)
C41 0.039(3) 0.036(3) 0.079(5) -0.006(3) 0.000(3) -0.004(2)
C42 0.042(3) 0.034(3) 0.125(7) -0.016(4) -0.002(4) -0.007(2)
C43 0.036(3) 0.031(3) 0.113(6) -0.014(3) 0.012(4) -0.001(2)
C44 0.032(3) 0.032(3) 0.124(7) 0.010(4) 0.006(4) 0.006(2)
C49 0.026(2) 0.056(3) 0.068(4) -0.010(3) -0.001(3) 0.001(2)
C50 0.084(5) 0.054(4) 0.065(4) 0.004(3) 0.005(4) -0.001(4)
C51 0.070(4) 0.076(5) 0.071(5) 0.014(4) -0.008(4) 0.033(4)
C52 0.061(4) 0.075(5) 0.090(6) 0.011(4) -0.010(4) -0.030(4)
C53 0.128(8) 0.031(4) 0.213(13) 0.013(6) -0.024(10) -0.015(4)
C56 0.044(3) 0.053(4) 0.120(7) -0.028(4) -0.024(4) 0.004(3)

loop_
_atom_type_symbol
_atom_type_description
_atom_type_scat_dispersion_real
_atom_type_scat_dispersion_imag
_atom_type_scat_source
C C 0.0181 0.0091 'International Tables Vol C Tables 4.2.6.8 and 6.1.1.4'
H H 0.0000 0.0000 'International Tables Vol C Tables 4.2.6.8 and 6.1.1.4'
N N 0.0311 0.0180 'International Tables Vol C Tables 4.2.6.8 and 6.1.1.4'
O O 0.0492 0.0322 'International Tables Vol C Tables 4.2.6.8 and 6.1.1.4'
Si Si 0.2541 0.3302 'International Tables Vol C Tables 4.2.6.8 and 6.1.1.4'

loop_
_geom_angle_atom_site_label_1
_geom_angle_atom_site_label_2
_geom_angle_atom_site_label_3
_geom_angle
O4 Si1 C22 109.8(3)
O4 Si1 C24 103.8(2)
C22 Si1 C24 114.8(3)
O4 Si1 C23 110.8(3)
C22 Si1 C23 106.9(3)
C24 Si1 C23 110.8(3)
C4 O1 C1 109.7(4)
C21 O4 Si1 125.5(3)
O2 C1 O1 119.4(5)
O2 C1 C2 130.4(5)
O1 C1 C2 110.2(4)
C1 C2 C3 104.2(4)
C1 C2 C8 112.6(4)
C3 C2 C8 112.7(4)
C1 C2 H2 109.1
C3 C2 H2 109.1
C8 C2 H2 109.1
C4 C3 C2 103.7(4)
C4 C3 C5 110.3(4)
C2 C3 C5 112.5(4)
C4 C3 H3 110.1
C2 C3 H3 110.1
C5 C3 H3 110.1
O3 C4 O1 119.5(5)
O3 C4 C3 129.7(5)
O1 C4 C3 110.7(4)
C6 C5 C3 111.5(4)
C6 C5 H5A 109.3
C3 C5 H5A 109.3
C6 C5 H5B 109.3
C3 C5 H5B 109.3
H5A C5 H5B 108.0
C7 C6 C21 123.9(4)
C7 C6 C5 119.2(4)
C21 C6 C5 116.7(4)
C6 C7 C12 123.3(4)
C6 C7 C8 115.9(4)
C12 C7 C8 120.8(4)
C7 C8 C9 116.8(4)
C7 C8 C2 107.0(4)
C9 C8 C2 111.4(4)
C7 C8 H8 107.0
C9 C8 H8 107.0
C2 C8 H8 107.0
C10 C9 C8 113.3(4)
C10 C9 H9A 108.9
C8 C9 H9A 108.9
C10 C9 H9B 108.9
C8 C9 H9B 108.9
H9A C9 H9B 107.7
C9 C10 C11 108.6(4)
C9 C10 H10A 110.0
C11 C10 H10A 110.0
C9 C10 H10B 110.0
C11 C10 H10B 110.0
H10A C10 H10B 108.3
C10 C11 C12 109.8(4)
C10 C11 C15 112.3(4)
C12 C11 C15 103.8(4)
C10 C11 H11 110.2
C12 C11 H11 110.2
C15 C11 H11 110.2
C7 C12 C13 116.7(4)
C7 C12 C11 115.1(4)
C13 C12 C11 101.1(4)
C7 C12 H12 107.8
C13 C12 H12 107.8
C11 C12 H12 107.8
C28 C13 C14 126.6(5)
C28 C13 C12 127.9(4)
C14 C13 C12 105.3(4)
C13 C14 C15 105.3(4)
C13 C14 H14A 110.7
C15 C14 H14A 110.7
C13 C14 H14B 110.7
C15 C14 H14B 110.7
H14A C14 H14B 108.8
C16 C15 C14 113.0(4)
C16 C15 C11 109.3(4)
C14 C15 C11 105.8(4)
C16 C15 H15 109.6
C14 C15 H15 109.6
C11 C15 H15 109.6
O5 C16 N1 119.0(5)
O5 C16 C15 125.0(5)
N1 C16 C15 115.9(4)
C20 N1 C17 108.1(5)
C20 N1 C16 123.6(4)
C17 N1 C16 128.2(5)
C18 C17 N1 107.8(5)
C18 C17 H17 126.1
N1 C17 H17 126.1
C17 C18 C19 107.6(5)
C17 C18 H18 126.2
C19 C18 H18 126.2
C20 C19 C18 108.1(5)
C20 C19 H19 125.9
C18 C19 H19 125.9
C19 C20 N1 108.4(5)
C19 C20 H20 125.8
N1 C20 H20 125.8
O4 C21 C6 109.8(4)
O4 C21 H21A 109.7
C6 C21 H21A 109.7
O4 C21 H21B 109.7
C6 C21 H21B 109.7
H21A C21 H21B 108.2
Si1 C22 H22A 109.5
Si1 C22 H22B 109.5
H22A C22 H22B 109.5
Si1 C22 H22C 109.5
H22A C22 H22C 109.5
H22B C22 H22C 109.5
Si1 C23 H23A 109.5
Si1 C23 H23B 109.5
H23A C23 H23B 109.5
Si1 C23 H23C 109.5
H23A C23 H23C 109.5
H23B C23 H23C 109.5
C27B C24 C25 107.7(10)
C26A C24 C25 116.6(7)
C27B C24 C26B 106.8(10)
C25 C24 C26B 104.1(6)
C26A C24 C27A 99.8(9)
C25 C24 C27A 108.7(7)
C27B C24 Si1 119.7(9)
C26A C24 Si1 115.7(7)
C25 C24 Si1 110.5(4)
C26B C24 Si1 106.9(6)
C27A C24 Si1 104.0(6)
C24 C25 H25A 109.5
C24 C25 H25B 109.5
H25A C25 H25B 109.5
C24 C25 H25C 109.5
H25A C25 H25C 109.5
H25B C25 H25C 109.5
C24 C26A H26A 109.5
C24 C26A H26B 109.5
H26A C26A H26B 109.5
C24 C26A H26C 109.5
H26A C26A H26C 109.5
H26B C26A H26C 109.5
C24 C27A H27A 109.5
C24 C27A H27B 109.5
H27A C27A H27B 109.5
C24 C27A H27C 109.5
H27A C27A H27C 109.5
H27B C27A H27C 109.5
C24 C26B H26D 109.5
C24 C26B H26E 109.5
H26D C26B H26E 109.5
C24 C26B H26F 109.5
H26D C26B H26F 109.5
H26E C26B H26F 109.5
C24 C27B H27D 109.5
C24 C27B H27E 109.5
H27D C27B H27E 109.5
C24 C27B H27F 109.5
H27D C27B H27F 109.5
H27E C27B H27F 109.5
C13 C28 H28A 120.0
C13 C28 H28B 120.0
H28A C28 H28B 120.0
O9 Si2 C51 107.6(3)
O9 Si2 C50 110.8(3)
C51 Si2 C50 110.5(4)
O9 Si2 C52 108.5(3)
C51 Si2 C52 109.8(4)
C50 Si2 C52 109.7(3)
C32 O6 C29 110.2(4)
C49 O9 Si2 131.0(4)
O7 C29 O6 119.5(6)
O7 C29 C30 131.4(6)
O6 C29 C30 109.2(4)
C29 C30 C36 113.6(4)
C29 C30 C31 102.2(5)
C36 C30 C31 113.9(4)
C29 C30 H30 109.0
C36 C30 H30 109.0
C31 C30 H30 109.0
C32 C31 C30 104.4(5)
C32 C31 C33 109.4(5)
C30 C31 C33 111.7(4)
C32 C31 H31 110.4
C30 C31 H31 110.4
C33 C31 H31 110.4
O8 C32 O6 121.5(5)
O8 C32 C31 128.5(6)
O6 C32 C31 109.9(5)
C34 C33 C31 115.1(4)
C34 C33 H33A 108.5
C31 C33 H33A 108.5
C34 C33 H33B 108.5
C31 C33 H33B 108.5
H33A C33 H33B 107.5
C35 C34 C49 125.9(5)
C35 C34 C33 118.7(5)
C49 C34 C33 115.2(5)
C34 C35 C36 117.6(5)
C34 C35 C40 122.8(5)
C36 C35 C40 119.5(5)
C35 C36 C30 109.0(5)
C35 C36 C37 116.6(5)
C30 C36 C37 109.9(4)
C35 C36 H36 107.0
C30 C36 H36 107.0
C37 C36 H36 107.0
C38 C37 C36 111.8(5)
C38 C37 H37A 109.3
C36 C37 H37A 109.3
C38 C37 H37B 109.3
C36 C37 H37B 109.3
H37A C37 H37B 107.9
C39 C38 C37 108.1(5)
C39 C38 H38A 110.1
C37 C38 H38A 110.1
C39 C38 H38B 110.1
C37 C38 H38B 110.1
H38A C38 H38B 108.4
C38 C39 C40 111.5(5)
C38 C39 C43 111.3(6)
C40 C39 C43 103.4(4)
C38 C39 H39 110.1
C40 C39 H39 110.1
C43 C39 H39 110.1
C41 C40 C35 113.4(5)
C41 C40 C39 102.9(5)
C35 C40 C39 114.7(4)
C41 C40 H40 108.5
C35 C40 H40 108.5
C39 C40 H40 108.5
C56 C41 C42 123.8(6)
C56 C41 C40 127.8(6)
C42 C41 C40 108.4(5)
C41 C42 C43 105.7(5)
C41 C42 H42A 110.6
C43 C42 H42A 110.6
C41 C42 H42B 110.6
C43 C42 H42B 110.6
H42A C42 H42B 108.7
C44 C43 C39 113.0(6)
C44 C43 C42 113.4(6)
C39 C43 C42 102.8(5)
C44 C43 H43A 109.2
C39 C43 H43A 109.2
C42 C43 H43A 109.2
O10 C44 N2A 109.1(8)
O10 C44 C43 126.4(6)
N2A C44 C43 124.6(9)
O10 C44 N2B 132.5(9)
C43 C44 N2B 101.1(8)
C48A N2A C44 132.5(11)
C48A N2A C45A 108.5(9)
C44 N2A C45A 119.0(10)
C46A C45A N2A 106.3(11)
C46A C45A H45A 126.8
N2A C45A H45A 126.8
C45A C46A C47A 107.1(10)
C45A C46A H46A 126.5
C47A C46A H46A 126.5
C48A C47A C46A 107.4(11)
C48A C47A H47A 126.3
C46A C47A H47A 126.3
C47A C48A N2A 110.7(13)
C47A C48A H48A 124.7
N2A C48A H48A 124.7
C45B N2B C48B 110.9(14)
C45B N2B C44 137.2(13)
C48B N2B C44 111.7(13)
N2B C45B C46B 105.6(16)
N2B C45B H45B 127.2
C46B C45B H45B 127.2
C45B C46B C47B 108.5(15)
C45B C46B H46B 125.8
C47B C46B H46B 125.8
C48B C47B C46B 107.8(14)
C48B C47B H47B 126.1
C46B C47B H47B 126.1
C47B C48B N2B 107.2(15)
C47B C48B H48B 126.4
N2B C48B H48B 126.4
O9 C49 C34 109.3(5)
O9 C49 H49A 109.8
C34 C49 H49A 109.8
O9 C49 H49B 109.8
C34 C49 H49B 109.8
H49A C49 H49B 108.3
Si2 C50 H50A 109.5
Si2 C50 H50B 109.5
H50A C50 H50B 109.5
Si2 C50 H50C 109.5
H50A C50 H50C 109.5
H50B C50 H50C 109.5
Si2 C51 H51A 109.5
Si2 C51 H51B 109.5
H51A C51 H51B 109.5
Si2 C51 H51C 109.5
H51A C51 H51C 109.5
H51B C51 H51C 109.5
C55B C52 C54B 94.7(11)
C55B C52 C53 107.3(9)
C54B C52 C53 125.8(11)
C53 C52 C54A 99.4(11)
C53 C52 C55A 115.9(13)
C54A C52 C55A 126.6(15)
C55B C52 Si2 116.2(9)
C54B C52 Si2 105.6(9)
C53 C52 Si2 107.5(5)
C54A C52 Si2 110.1(10)
C55A C52 Si2 96.4(10)
C52 C53 H53A 109.5
C52 C53 H53B 109.5
H53A C53 H53B 109.5
C52 C53 H53C 109.5
H53A C53 H53C 109.5
H53B C53 H53C 109.5
C52 C54A H54A 109.5
C52 C54A H54B 109.5
H54A C54A H54B 109.5
C52 C54A H54C 109.5
H54A C54A H54C 109.5
H54B C54A H54C 109.5
C52 C55A H55A 109.5
C52 C55A H55B 109.5
H55A C55A H55B 109.5
C52 C55A H55C 109.5
H55A C55A H55C 109.5
H55B C55A H55C 109.5
C52 C54B H54D 109.5
C52 C54B H54E 109.5
H54D C54B H54E 109.5
C52 C54B H54F 109.5
H54D C54B H54F 109.5
H54E C54B H54F 109.5
C52 C55B H55D 109.5
C52 C55B H55E 109.5
H55D C55B H55E 109.5
C52 C55B H55F 109.5
H55D C55B H55F 109.5
H55E C55B H55F 109.5
C41 C56 H56A 120.0
C41 C56 H56B 120.0
H56A C56 H56B 120.0

loop_
_geom_bond_atom_site_label_1
_geom_bond_atom_site_label_2
_geom_bond_distance
Si1 O4 1.649(4)
Si1 C22 1.838(6)
Si1 C24 1.859(5)
Si1 C23 1.871(7)
O1 C4 1.383(6)
O1 C1 1.392(6)
O2 C1 1.188(6)
O3 C4 1.197(6)
O4 C21 1.409(6)
O5 C16 1.213(6)
C1 C2 1.506(7)
C2 C3 1.530(6)
C2 C8 1.550(6)
C2 H2 1.0000
C3 C4 1.498(7)
C3 C5 1.553(7)
C3 H3 1.0000
C5 C6 1.514(6)
C5 H5A 0.9900
C5 H5B 0.9900
C6 C7 1.336(6)
C6 C21 1.504(6)
C7 C12 1.504(6)
C7 C8 1.534(6)
C8 C9 1.538(6)
C8 H8 1.0000
C9 C10 1.525(6)
C9 H9A 0.9900
C9 H9B 0.9900
C10 C11 1.526(7)
C10 H10A 0.9900
C10 H10B 0.9900
C11 C12 1.550(6)
C11 C15 1.569(6)
C11 H11 1.0000
C12 C13 1.524(7)
C12 H12 1.0000
C13 C28 1.314(7)
C13 C14 1.512(7)
C14 C15 1.543(7)
C14 H14A 0.9900
C14 H14B 0.9900
C15 C16 1.506(7)
C15 H15 1.0000
C16 N1 1.410(6)
N1 C20 1.377(7)
N1 C17 1.399(6)
C17 C18 1.350(8)
C17 H17 0.9500
C18 C19 1.423(9)
C18 H18 0.9500
C19 C20 1.343(8)
C19 H19 0.9500
C20 H20 0.9500
C21 H21A 0.9900
C21 H21B 0.9900
C22 H22A 0.9800
C22 H22B 0.9800
C22 H22C 0.9800
C23 H23A 0.9800
C23 H23B 0.9800
C23 H23C 0.9800
C24 C27B 1.509(10)
C24 C26A 1.510(9)
C24 C25 1.538(6)
C24 C26B 1.578(9)
C24 C27A 1.585(9)
C25 H25A 0.9800
C25 H25B 0.9800
C25 H25C 0.9800
C26A H26A 0.9800
C26A H26B 0.9800
C26A H26C 0.9800
C27A H27A 0.9800
C27A H27B 0.9800
C27A H27C 0.9800
C26B H26D 0.9800
C26B H26E 0.9800
C26B H26F 0.9800
C27B H27D 0.9800
C27B H27E 0.9800
C27B H27F 0.9800
C28 H28A 0.9500
C28 H28B 0.9500
Si2 O9 1.642(4)
Si2 C51 1.853(6)
Si2 C50 1.865(8)
Si2 C52 1.882(7)
O6 C32 1.375(7)
O6 C29 1.408(7)
O7 C29 1.183(7)
O8 C32 1.196(7)
O9 C49 1.433(6)
O10 C44 1.187(10)
C29 C30 1.520(8)
C30 C36 1.532(7)
C30 C31 1.533(7)
C30 H30 1.0000
C31 C32 1.494(8)
C31 C33 1.539(8)
C31 H31 1.0000
C33 C34 1.529(7)
C33 H33A 0.9900
C33 H33B 0.9900
C34 C35 1.349(8)
C34 C49 1.487(8)
C35 C36 1.516(8)
C35 C40 1.537(7)
C36 C37 1.539(8)
C36 H36 1.0000
C37 C38 1.521(7)
C37 H37A 0.9900
C37 H37B 0.9900
C38 C39 1.513(10)
C38 H38A 0.9900
C38 H38B 0.9900
C39 C40 1.540(7)
C39 C43 1.549(7)
C39 H39 1.0000
C40 C41 1.533(8)
C40 H40 1.0000
C41 C56 1.310(8)
C41 C42 1.515(8)
C42 C43 1.565(9)
C42 H42A 0.9900
C42 H42B 0.9900
C43 C44 1.515(12)
C43 H43A 1.0000
C44 N2A 1.403(11)
C44 N2B 1.521(14)
N2A C48A 1.376(17)
N2A C45A 1.443(15)
C45A C46A 1.387(16)
C45A H45A 0.9500
C46A C47A 1.483(17)
C46A H46A 0.9500
C47A C48A 1.334(18)
C47A H47A 0.9500
C48A H48A 0.9500
N2B C45B 1.37(2)
N2B C48B 1.41(2)
C45B C46B 1.39(2)
C45B H45B 0.9500
C46B C47B 1.44(2)
C46B H46B 0.9500
C47B C48B 1.34(2)
C47B H47B 0.9500
C48B H48B 0.9500
C49 H49A 0.9900
C49 H49B 0.9900
C50 H50A 0.9800
C50 H50B 0.9800
C50 H50C 0.9800
C51 H51A 0.9800
C51 H51B 0.9800
C51 H51C 0.9800
C52 C55B 1.532(10)
C52 C54B 1.558(11)
C52 C53 1.561(9)
C52 C54A 1.566(11)
C52 C55A 1.593(11)
C53 H53A 0.9800
C53 H53B 0.9800
C53 H53C 0.9800
C54A H54A 0.9800
C54A H54B 0.9800
C54A H54C 0.9800
C55A H55A 0.9800
C55A H55B 0.9800
C55A H55C 0.9800
C54B H54D 0.9800
C54B H54E 0.9800
C54B H54F 0.9800
C55B H55D 0.9800
C55B H55E 0.9800
C55B H55F 0.9800
C56 H56A 0.9500
C56 H56B 0.9500

loop_
_geom_torsion_atom_site_label_1
_geom_torsion_atom_site_label_2
_geom_torsion_atom_site_label_3
_geom_torsion_atom_site_label_4
_geom_torsion
C22 Si1 O4 C21 66.6(5)
C24 Si1 O4 C21 -170.2(5)
C23 Si1 O4 C21 -51.2(5)
C4 O1 C1 O2 178.2(5)
C4 O1 C1 C2 -1.4(5)
O2 C1 C2 C3 174.1(6)
O1 C1 C2 C3 -6.3(5)
O2 C1 C2 C8 51.7(8)
O1 C1 C2 C8 -128.7(4)
C1 C2 C3 C4 10.8(5)
C8 C2 C3 C4 133.1(4)
C1 C2 C3 C5 -108.4(4)
C8 C2 C3 C5 14.0(6)
C1 O1 C4 O3 -173.1(4)
C1 O1 C4 C3 9.0(5)
C2 C3 C4 O3 169.9(5)
C5 C3 C4 O3 -69.4(7)
C2 C3 C4 O1 -12.5(5)
C5 C3 C4 O1 108.2(4)
C4 C3 C5 C6 -79.1(5)
C2 C3 C5 C6 36.1(6)
C3 C5 C6 C7 -46.6(6)
C3 C5 C6 C21 138.2(5)
C21 C6 C7 C12 -1.8(8)
C5 C6 C7 C12 -176.6(5)
C21 C6 C7 C8 175.4(5)
C5 C6 C7 C8 0.5(7)
C6 C7 C8 C9 176.9(5)
C12 C7 C8 C9 -5.9(7)
C6 C7 C8 C2 51.3(6)
C12 C7 C8 C2 -131.5(4)
C1 C2 C8 C7 60.2(5)
C3 C2 C8 C7 -57.3(5)
C1 C2 C8 C9 -68.6(5)
C3 C2 C8 C9 173.9(4)
C7 C8 C9 C10 27.6(6)
C2 C8 C9 C10 151.1(4)
C8 C9 C10 C11 -58.3(6)
C9 C10 C11 C12 66.8(5)
C9 C10 C11 C15 -178.2(4)
C6 C7 C12 C13 73.5(6)
C8 C7 C12 C13 -103.6(5)
C6 C7 C12 C11 -168.3(5)
C8 C7 C12 C11 14.7(7)
C10 C11 C12 C7 -44.7(6)
C15 C11 C12 C7 -165.0(4)
C10 C11 C12 C13 81.9(4)
C15 C11 C12 C13 -38.3(5)
C7 C12 C13 C28 -5.9(7)
C11 C12 C13 C28 -131.5(5)
C7 C12 C13 C14 169.1(4)
C11 C12 C13 C14 43.6(4)
C28 C13 C14 C15 143.8(5)
C12 C13 C14 C15 -31.3(5)
C13 C14 C15 C16 125.9(4)
C13 C14 C15 C11 6.5(5)
C10 C11 C15 C16 139.5(4)
C12 C11 C15 C16 -101.9(4)
C10 C11 C15 C14 -98.6(4)
C12 C11 C15 C14 20.0(5)
C14 C15 C16 O5 -21.4(6)
C11 C15 C16 O5 96.0(5)
C14 C15 C16 N1 162.7(4)
C11 C15 C16 N1 -79.9(5)
O5 C16 N1 C20 -3.5(7)
C15 C16 N1 C20 172.6(4)
O5 C16 N1 C17 -178.9(5)
C15 C16 N1 C17 -2.8(7)
C20 N1 C17 C18 0.3(6)
C16 N1 C17 C18 176.3(5)
N1 C17 C18 C19 -0.2(6)
C17 C18 C19 C20 0.0(7)
C18 C19 C20 N1 0.3(6)
C17 N1 C20 C19 -0.4(5)
C16 N1 C20 C19 -176.5(5)
Si1 O4 C21 C6 -170.3(4)
C7 C6 C21 O4 144.2(5)
C5 C6 C21 O4 -40.9(7)
O4 Si1 C24 C27B -55.8(10)
C22 Si1 C24 C27B 64.1(10)
C23 Si1 C24 C27B -174.8(10)
O4 Si1 C24 C26A 43.0(8)
C22 Si1 C24 C26A 162.9(8)
C23 Si1 C24 C26A -76.0(8)
O4 Si1 C24 C25 178.3(5)
C22 Si1 C24 C25 -61.9(6)
C23 Si1 C24 C25 59.3(5)
O4 Si1 C24 C26B 65.6(6)
C22 Si1 C24 C26B -174.5(6)
C23 Si1 C24 C26B -53.4(6)
O4 Si1 C24 C27A -65.3(7)
C22 Si1 C24 C27A 54.6(7)
C23 Si1 C24 C27A 175.7(7)
C51 Si2 O9 C49 130.7(6)
C50 Si2 O9 C49 9.8(6)
C52 Si2 O9 C49 -110.6(6)
C32 O6 C29 O7 -174.1(5)
C32 O6 C29 C30 7.2(5)
O7 C29 C30 C36 41.2(8)
O6 C29 C30 C36 -140.3(4)
O7 C29 C30 C31 164.3(6)
O6 C29 C30 C31 -17.2(5)
C29 C30 C31 C32 19.9(5)
C36 C30 C31 C32 142.9(5)
C29 C30 C31 C33 -98.2(5)
C36 C30 C31 C33 24.7(7)
C29 O6 C32 O8 -174.4(5)
C29 O6 C32 C31 6.6(6)
C30 C31 C32 O8 163.8(6)
C33 C31 C32 O8 -76.5(7)
C30 C31 C32 O6 -17.2(6)
C33 C31 C32 O6 102.4(5)
C32 C31 C33 C34 -91.3(6)
C30 C31 C33 C34 23.8(8)
C31 C33 C34 C35 -42.6(8)
C31 C33 C34 C49 141.9(6)
C49 C34 C35 C36 -178.1(5)
C33 C34 C35 C36 7.0(8)
C49 C34 C35 C40 5.5(9)
C33 C34 C35 C40 -169.5(5)
C34 C35 C36 C30 42.2(7)
C40 C35 C36 C30 -141.2(5)
C34 C35 C36 C37 167.3(5)
C40 C35 C36 C37 -16.1(8)
C29 C30 C36 C35 58.0(6)
C31 C30 C36 C35 -58.5(6)
C29 C30 C36 C37 -71.0(7)
C31 C30 C36 C37 172.6(5)
C35 C36 C37 C38 37.9(8)
C30 C36 C37 C38 162.5(6)
C36 C37 C38 C39 -62.4(7)
C37 C38 C39 C40 65.4(6)
C37 C38 C39 C43 -179.7(5)
C34 C35 C40 C41 77.0(7)
C36 C35 C40 C41 -99.4(6)
C34 C35 C40 C39 -165.1(6)
C36 C35 C40 C39 18.4(8)
C38 C39 C40 C41 80.6(6)
C43 C39 C40 C41 -39.1(7)
C38 C39 C40 C35 -43.0(7)
C43 C39 C40 C35 -162.8(6)
C35 C40 C41 C56 -33.0(11)
C39 C40 C41 C56 -157.5(8)
C35 C40 C41 C42 148.2(6)
C39 C40 C41 C42 23.7(7)
C56 C41 C42 C43 -178.0(8)
C40 C41 C42 C43 0.8(8)
C38 C39 C43 C44 157.2(5)
C40 C39 C43 C44 -83.0(6)
C38 C39 C43 C42 -80.2(7)
C40 C39 C43 C42 39.6(8)
C41 C42 C43 C44 97.5(7)
C41 C42 C43 C39 -24.8(8)
C39 C43 C44 O10 13.8(9)
C42 C43 C44 O10 -102.6(8)
C39 C43 C44 N2A -165.9(6)
C42 C43 C44 N2A 77.7(8)
C39 C43 C44 N2B -167.0(6)
C42 C43 C44 N2B 76.6(7)
O10 C44 N2A C48A -7.4(14)
C43 C44 N2A C48A 172.3(10)
N2B C44 N2A C48A 175(3)
O10 C44 N2A C45A 171.5(8)
C43 C44 N2A C45A -8.8(12)
N2B C44 N2A C45A -6.1(14)
C48A N2A C45A C46A 0.6(12)
C44 N2A C45A C46A -178.6(8)
N2A C45A C46A C47A -0.4(11)
C45A C46A C47A C48A 0.1(13)
C46A C47A C48A N2A 0.2(14)
C44 N2A C48A C47A 178.5(10)
C45A N2A C48A C47A -0.5(13)
O10 C44 N2B C45B 170.8(15)
N2A C44 N2B C45B 174(3)
C43 C44 N2B C45B -8.3(19)
O10 C44 N2B C48B -4.1(16)
N2A C44 N2B C48B -1.1(13)
C43 C44 N2B C48B 176.7(10)
C48B N2B C45B C46B 0.6(18)
C44 N2B C45B C46B -174.4(13)
N2B C45B C46B C47B -0.6(17)
C45B C46B C47B C48B 0.4(17)
C46B C47B C48B N2B 0.0(15)
C45B N2B C48B C47B -0.4(17)
C44 N2B C48B C47B 176.0(10)
Si2 O9 C49 C34 -147.3(4)
C35 C34 C49 O9 -124.2(6)
C33 C34 C49 O9 50.9(6)
O9 Si2 C52 C55B -175.4(9)
C51 Si2 C52 C55B -58.1(10)
C50 Si2 C52 C55B 63.5(9)
O9 Si2 C52 C54B -72.0(9)
C51 Si2 C52 C54B 45.4(10)
C50 Si2 C52 C54B 166.9(9)
O9 Si2 C52 C53 64.5(7)
C51 Si2 C52 C53 -178.2(7)
C50 Si2 C52 C53 -56.6(8)
O9 Si2 C52 C54A -42.9(11)
C51 Si2 C52 C54A 74.4(11)
C50 Si2 C52 C54A -164.0(10)
O9 Si2 C52 C55A -175.8(11)
C51 Si2 C52 C55A -58.5(12)
C50 Si2 C52 C55A 63.1(12)
